data_8107180
loop_
_publ_author_name
'Lu, Zhi-Qiang'

_publ_section_title
;
 The crystal structure of 4-((6-fluoropyridin-2-yloxy)methyl)benzonitrile,
 C13H9FN2O
;
_journal_issue 4
_journal_name_full 'Zeitschrift f\"ur Kristallographie - New Crystal Structures'
_journal_page_first 659
_journal_page_last 660
_journal_paper_doi 10.1515/ncrs-2022-0177
_journal_volume 237
_journal_year 2022
_chemical_formula_moiety 'C13 H9 F N2 O'
_chemical_formula_sum 'C13 H9 F N2 O'
_chemical_formula_weight 228.22
_space_group_crystal_system triclinic
_space_group_IT_number 2
_space_group_name_Hall '-P 1'
_space_group_name_H-M_alt 'P -1'
_atom_sites_solution_hydrogens geom
_atom_sites_solution_primary dual
_cell_angle_alpha 76.991(8)
_cell_angle_beta 88.403(9)
_cell_angle_gamma 63.619(10)
_cell_formula_units_Z 2
_cell_length_a 7.4664(8)
_cell_length_b 8.2700(7)
_cell_length_c 10.0709(11)
_cell_measurement_reflns_used 2401
_cell_measurement_temperature 293(2)
_cell_measurement_theta_max 28.3090
_cell_measurement_theta_min 2.0720
_cell_volume 540.93(11)
_computing_cell_refinement 'CrysAlisPro 1.171.40.84a (Rigaku OD, 2020)'
_computing_data_collection 'CrysAlisPro 1.171.40.84a (Rigaku OD, 2020)'
_computing_data_reduction 'CrysAlisPro 1.171.40.84a (Rigaku OD, 2020)'
_computing_molecular_graphics 'Olex2 (Dolomanov et al., 2009)'
_computing_publication_material 'Olex2 (Dolomanov et al., 2009)'
_computing_structure_refinement 'ShelXL (Sheldrick, 2015)'
_computing_structure_solution 'ShelXT (Sheldrick, 2015)'
_diffrn_ambient_temperature 293(2)
_diffrn_detector 'Hybrid Pixel Array Detector'
_diffrn_detector_area_resol_mean 10.0000
_diffrn_detector_type HyPix
_diffrn_measured_fraction_theta_full 1.000
_diffrn_measured_fraction_theta_max 0.861
_diffrn_measurement_details
;
List of Runs (angles in degrees, time in seconds):

  # Type    Start    End  Width  t~exp~   \w     \q     \k     \f   Frames
--------------------------------------------------------------------------
  1  \w    -44.00  23.00   0.50    2.56    --   24.18 -39.00  48.00  134
  2  \w    -12.00  32.00   0.50    2.56    --  -23.24 -99.00   0.00   88
  3  \w    -13.00  35.00   0.50    2.56    --  -23.24 -99.00 -90.00   96
  4  \w    -22.00  25.00   0.50    2.56    --  -23.24 -99.00-150.00   94
  5  \w    -14.00  12.00   0.50    2.56    --  -23.24 -99.00-180.00   52
  6  \w    -45.00  15.00   0.50    2.56    --   24.18 -37.00 -90.00  120
  7  \w     -4.00 107.00   0.50    2.56    --   24.18  39.00-157.00  222
  8  \w     44.00  75.00   0.50    2.56    --   24.18 178.00  30.00   62
  9  \w     43.00  68.00   0.50    2.56    --   24.18 178.00  60.00   50
 10  \w    -46.00  -8.00   0.50    2.56    --   24.18  39.00-157.00   76
 11  \w    -62.00  43.00   0.50    2.56    --  -23.24  39.00-157.00  210
 12  \w     45.00 106.00   0.50    2.56    --   24.18-178.00  90.00  122
 13  \w   -111.00 -71.00   0.50    2.56    --  -23.24 -39.00  48.00   80
;
_diffrn_measurement_device 'four-circle diffractometer'
_diffrn_measurement_device_type 'XtaLAB Synergy, Single source at offset/far, HyPix'
_diffrn_measurement_method '\w scans'
_diffrn_orient_matrix_type 'CrysAlisPro convention (1999,Acta A55,543-557)'
_diffrn_orient_matrix_UB_11 0.0952699000
_diffrn_orient_matrix_UB_12 -0.0091633000
_diffrn_orient_matrix_UB_13 -0.0199577000
_diffrn_orient_matrix_UB_21 0.0428295000
_diffrn_orient_matrix_UB_22 -0.0969477000
_diffrn_orient_matrix_UB_23 0.0293216000
_diffrn_orient_matrix_UB_31 -0.0202870000
_diffrn_orient_matrix_UB_32 -0.0151977000
_diffrn_orient_matrix_UB_33 -0.0632705000
_diffrn_radiation_monochromator mirror
_diffrn_radiation_probe x-ray
_diffrn_radiation_type MoK\a
_diffrn_radiation_wavelength 0.71073
_diffrn_reflns_av_R_equivalents 0.0402
_diffrn_reflns_av_unetI/netI 0.0474
_diffrn_reflns_Laue_measured_fraction_full 1.000
_diffrn_reflns_Laue_measured_fraction_max 0.861
_diffrn_reflns_limit_h_max 9
_diffrn_reflns_limit_h_min -9
_diffrn_reflns_limit_k_max 10
_diffrn_reflns_limit_k_min -10
_diffrn_reflns_limit_l_max 13
_diffrn_reflns_limit_l_min -12
_diffrn_reflns_number 6733
_diffrn_reflns_point_group_measured_fraction_full 1.000
_diffrn_reflns_point_group_measured_fraction_max 0.861
_diffrn_reflns_theta_full 25.242
_diffrn_reflns_theta_max 29.655
_diffrn_reflns_theta_min 2.083
_diffrn_source 'micro-focus sealed X-ray tube'
_diffrn_source_type 'PhotonJet (Mo) X-ray Source'
_exptl_absorpt_coefficient_mu 0.103
_exptl_absorpt_correction_T_max 1.00000
_exptl_absorpt_correction_T_min 0.52383
_exptl_absorpt_correction_type multi-scan
_exptl_absorpt_process_details
;
CrysAlisPro 1.171.40.84a (Rigaku Oxford Diffraction, 2020)
Empirical absorption correction using spherical harmonics,
implemented in SCALE3 ABSPACK scaling algorithm.
;
_exptl_crystal_colour colourless
_exptl_crystal_colour_primary colourless
_exptl_crystal_density_diffrn 1.401
_exptl_crystal_description block
_exptl_crystal_F_000 236
_exptl_crystal_size_max 0.29
_exptl_crystal_size_mid 0.25
_exptl_crystal_size_min 0.2
_refine_diff_density_max 0.225
_refine_diff_density_min -0.225
_refine_diff_density_rms 0.052
_refine_ls_extinction_coef .
_refine_ls_extinction_method none
_refine_ls_goodness_of_fit_ref 1.039
_refine_ls_hydrogen_treatment constr
_refine_ls_matrix_type full
_refine_ls_number_parameters 154
_refine_ls_number_reflns 2638
_refine_ls_number_restraints 0
_refine_ls_restrained_S_all 1.039
_refine_ls_R_factor_all 0.0776
_refine_ls_R_factor_gt 0.0534
_refine_ls_shift/su_max 0.000
_refine_ls_shift/su_mean 0.000
_refine_ls_structure_factor_coef Fsqd
_refine_ls_weighting_details 'w=1/[\s^2^(Fo^2^)+(0.0913P)^2^] where P=(Fo^2^+2Fc^2^)/3'
_refine_ls_weighting_scheme calc
_refine_ls_wR_factor_gt 0.1441
_refine_ls_wR_factor_ref 0.1644
_reflns_Friedel_coverage 0.000
_reflns_Friedel_fraction_full .
_reflns_Friedel_fraction_max .
_reflns_number_gt 1752
_reflns_number_total 2638
_reflns_threshold_expression 'I > 2\s(I)'
_cod_data_source_file suppl_j_ncrs-2022-0177_suppl.cif
_cod_data_source_block pei8
_cod_original_cell_volume 540.93(10)
_cod_database_code 8107180
_shelx_space_group_comment
;
The symmetry employed for this shelxl refinement is uniquely defined
by the following loop, which should always be used as a source of
symmetry information in preference to the above space-group names.
They are only intended as comments.
;
_shelx_estimated_absorpt_t_max 0.980
_shelx_estimated_absorpt_t_min 0.971
_diffrn_oxdiff_digest_frames
;
01b850ca0423136766b3b5b4841e6996d600026559c
;
_reflns_odcompleteness_completeness 99.92
_reflns_odcompleteness_iscentric 1
_reflns_odcompleteness_theta 27.04
_olex2_refinement_description
;
1. Fixed Uiso
 At 1.2 times of:
  All C(H) groups, All C(H,H) groups
2.a Secondary CH2 refined with riding coordinates:
 C8(H8A,H8B)
2.b Aromatic/amide H refined with riding coordinates:
 C3(H3), C4(H4), C6(H6), C7(H7), C10(H10), C11(H11), C12(H12)
;
_olex2_submission_special_instructions 'No special instructions were received'
_oxdiff_exptl_absorpt_empirical_details
;
Empirical correction (ABSPACK) includes:
- Absorption correction using spherical harmonics
- Frame scaling
;
_oxdiff_exptl_absorpt_empirical_full_max 2.334
_oxdiff_exptl_absorpt_empirical_full_min 0.577

loop_
_space_group_symop_operation_xyz
'x, y, z'
'-x, -y, -z'

loop_
_atom_site_label
_atom_site_type_symbol
_atom_site_fract_x
_atom_site_fract_y
_atom_site_fract_z
_atom_site_U_iso_or_equiv
_atom_site_adp_type
_atom_site_occupancy
_atom_site_site_symmetry_order
_atom_site_calc_flag
_atom_site_refinement_flags_posn
_atom_site_refinement_flags_adp
_atom_site_refinement_flags_occupancy
_atom_site_disorder_assembly
_atom_site_disorder_group
C1 C 0.7909(3) 0.9542(2) 0.58876(17) 0.0581(4) Uani 1 1 d . . . . .
C2 C 0.7672(2) 0.8284(2) 0.52019(15) 0.0481(4) Uani 1 1 d . . . . .
C3 C 0.7570(2) 0.6697(2) 0.59588(16) 0.0520(4) Uani 1 1 d . . . . .
H3 H 0.7621 0.6452 0.6908 0.062 Uiso 1 1 calc R . . . .
C4 C 0.7391(2) 0.5491(2) 0.52725(15) 0.0493(4) Uani 1 1 d . . . . .
H4 H 0.7337 0.4423 0.5772 0.059 Uiso 1 1 calc R . . . .
C5 C 0.7292(2) 0.5844(2) 0.38584(15) 0.0447(4) Uani 1 1 d . . . . .
C6 C 0.7376(2) 0.7450(2) 0.31186(15) 0.0511(4) Uani 1 1 d . . . . .
H6 H 0.7296 0.7712 0.2168 0.061 Uiso 1 1 calc R . . . .
C7 C 0.7578(2) 0.8649(2) 0.37889(16) 0.0532(4) Uani 1 1 d . . . . .
H7 H 0.7651 0.9707 0.3289 0.064 Uiso 1 1 calc R . . . .
C8 C 0.6972(3) 0.4562(2) 0.31601(16) 0.0541(4) Uani 1 1 d . . . . .
H8A H 0.7392 0.3358 0.3788 0.065 Uiso 1 1 calc R . . . .
H8B H 0.5559 0.5061 0.2881 0.065 Uiso 1 1 calc R . . . .
C9 C 0.5895(2) 0.2195(2) 0.04884(16) 0.0533(4) Uani 1 1 d . . . . .
C10 C 0.6903(3) 0.1790(2) -0.06295(18) 0.0593(4) Uani 1 1 d . . . . .
H10 H 0.6582 0.1204 -0.1205 0.071 Uiso 1 1 calc R . . . .
C11 C 0.8433(3) 0.2299(2) -0.08584(18) 0.0626(5) Uani 1 1 d . . . . .
H11 H 0.9178 0.2055 -0.1608 0.075 Uiso 1 1 calc R . . . .
C12 C 0.8864(3) 0.3166(2) 0.00158(17) 0.0584(4) Uani 1 1 d . . . . .
H12 H 0.9886 0.3522 -0.0130 0.070 Uiso 1 1 calc R . . . .
C13 C 0.7714(2) 0.3489(2) 0.11230(15) 0.0467(4) Uani 1 1 d . . . . .
F1 F 0.43556(17) 0.17571(15) 0.07788(11) 0.0776(4) Uani 1 1 d . . . . .
N1 N 0.8131(3) 1.0545(2) 0.64069(17) 0.0803(5) Uani 1 1 d . . . . .
N2 N 0.62283(19) 0.30163(17) 0.13730(12) 0.0497(4) Uani 1 1 d . . . . .
O1 O 0.81120(16) 0.43601(16) 0.19823(11) 0.0552(3) Uani 1 1 d . . . . .

loop_
_atom_site_aniso_label
_atom_site_aniso_U_11
_atom_site_aniso_U_22
_atom_site_aniso_U_33
_atom_site_aniso_U_23
_atom_site_aniso_U_13
_atom_site_aniso_U_12
C1 0.0703(11) 0.0618(10) 0.0580(10) -0.0262(8) 0.0125(8) -0.0385(9)
C2 0.0522(8) 0.0493(8) 0.0534(10) -0.0223(7) 0.0072(6) -0.0276(7)
C3 0.0640(9) 0.0594(9) 0.0435(9) -0.0176(7) 0.0090(7) -0.0351(8)
C4 0.0582(9) 0.0501(8) 0.0505(9) -0.0144(6) 0.0086(7) -0.0330(7)
C5 0.0455(8) 0.0482(8) 0.0491(9) -0.0176(6) 0.0056(6) -0.0259(6)
C6 0.0657(10) 0.0538(9) 0.0437(9) -0.0117(6) 0.0015(7) -0.0352(8)
C7 0.0664(10) 0.0469(8) 0.0544(10) -0.0109(7) 0.0018(7) -0.0330(8)
C8 0.0698(10) 0.0612(10) 0.0523(10) -0.0218(7) 0.0116(7) -0.0443(8)
C9 0.0649(9) 0.0492(9) 0.0585(10) -0.0118(7) -0.0021(7) -0.0368(8)
C10 0.0756(11) 0.0543(9) 0.0601(11) -0.0226(7) -0.0022(8) -0.0351(8)
C11 0.0756(11) 0.0643(11) 0.0601(11) -0.0296(8) 0.0122(8) -0.0355(9)
C12 0.0661(10) 0.0609(10) 0.0664(11) -0.0272(8) 0.0147(8) -0.0394(9)
C13 0.0575(9) 0.0430(8) 0.0501(9) -0.0159(6) 0.0027(6) -0.0294(7)
F1 0.0960(8) 0.0928(8) 0.0859(8) -0.0339(6) 0.0131(6) -0.0735(7)
N1 0.1122(14) 0.0870(12) 0.0797(11) -0.0465(9) 0.0231(9) -0.0663(11)
N2 0.0636(8) 0.0493(7) 0.0505(8) -0.0141(6) 0.0029(6) -0.0367(6)
O1 0.0663(7) 0.0676(7) 0.0598(7) -0.0327(5) 0.0158(5) -0.0469(6)

loop_
_atom_type_symbol
_atom_type_description
_atom_type_scat_dispersion_real
_atom_type_scat_dispersion_imag
_atom_type_scat_source
C C 0.0033 0.0016 'International Tables Vol C Tables 4.2.6.8 and 6.1.1.4'
H H 0.0000 0.0000 'International Tables Vol C Tables 4.2.6.8 and 6.1.1.4'
F F 0.0171 0.0103 'International Tables Vol C Tables 4.2.6.8 and 6.1.1.4'
N N 0.0061 0.0033 'International Tables Vol C Tables 4.2.6.8 and 6.1.1.4'
O O 0.0106 0.0060 'International Tables Vol C Tables 4.2.6.8 and 6.1.1.4'

loop_
_geom_angle_atom_site_label_1
_geom_angle_atom_site_label_2
_geom_angle_atom_site_label_3
_geom_angle
_geom_angle_site_symmetry_1
_geom_angle_site_symmetry_3
N1 C1 C2 178.23(17) . .
C3 C2 C1 120.24(14) . .
C7 C2 C1 119.55(13) . .
C7 C2 C3 120.20(13) . .
C2 C3 H3 120.5 . .
C4 C3 C2 118.94(13) . .
C4 C3 H3 120.5 . .
C3 C4 H4 119.3 . .
C5 C4 C3 121.35(13) . .
C5 C4 H4 119.3 . .
C4 C5 C6 118.83(13) . .
C4 C5 C8 119.40(13) . .
C6 C5 C8 121.66(13) . .
C5 C6 H6 119.8 . .
C7 C6 C5 120.39(14) . .
C7 C6 H6 119.8 . .
C2 C7 H7 119.9 . .
C6 C7 C2 120.28(13) . .
C6 C7 H7 119.9 . .
C5 C8 H8A 109.7 . .
C5 C8 H8B 109.7 . .
H8A C8 H8B 108.2 . .
O1 C8 C5 109.71(11) . .
O1 C8 H8A 109.7 . .
O1 C8 H8B 109.7 . .
F1 C9 C10 119.61(14) . .
N2 C9 C10 127.01(14) . .
N2 C9 F1 113.38(14) . .
C9 C10 H10 122.1 . .
C9 C10 C11 115.89(14) . .
C11 C10 H10 122.1 . .
C10 C11 H11 119.8 . .
C12 C11 C10 120.44(15) . .
C12 C11 H11 119.8 . .
C11 C12 H12 121.3 . .
C11 C12 C13 117.48(15) . .
C13 C12 H12 121.3 . .
N2 C13 C12 123.60(14) . .
N2 C13 O1 118.42(13) . .
O1 C13 C12 117.97(13) . .
C9 N2 C13 115.57(13) . .
C13 O1 C8 116.10(11) . .

loop_
_geom_bond_atom_site_label_1
_geom_bond_atom_site_label_2
_geom_bond_distance
_geom_bond_site_symmetry_2
C1 C2 1.444(2) .
C1 N1 1.145(2) .
C2 C3 1.394(2) .
C2 C7 1.384(2) .
C3 H3 0.9300 .
C3 C4 1.388(2) .
C4 H4 0.9300 .
C4 C5 1.385(2) .
C5 C6 1.396(2) .
C5 C8 1.4978(19) .
C6 H6 0.9300 .
C6 C7 1.379(2) .
C7 H7 0.9300 .
C8 H8A 0.9700 .
C8 H8B 0.9700 .
C8 O1 1.4372(18) .
C9 C10 1.358(2) .
C9 F1 1.3572(17) .
C9 N2 1.3234(18) .
C10 H10 0.9300 .
C10 C11 1.380(2) .
C11 H11 0.9300 .
C11 C12 1.378(2) .
C12 H12 0.9300 .
C12 C13 1.389(2) .
C13 N2 1.3312(18) .
C13 O1 1.3572(16) .
